data_4128994
loop_
_publ_author_name
'de Bettencourt-Dias, Ana'
'Beeler, Rose M.'
'Zimmerman, Joshua R.'

_publ_section_title
;
 Anion-\p and H-Bonding Interactions Supporting Encapsulation of
 [Ln(NO<sub>3</sub>)<sub>6/5</sub>]<sup>3-/2-</sup> (Ln = Nd, Er) with a
 Triazine-Based Ligand.
;
_journal_issue 38
_journal_name_full 'Journal of the American Chemical Society'
_journal_page_first 15102
_journal_page_last 15110
_journal_paper_doi 10.1021/jacs.9b05566
_journal_volume 141
_journal_year 2019
_chemical_formula_sum 'C39 H38 N14 O6'
_chemical_formula_weight 798.83
_space_group_IT_number 14
_space_group_name_Hall '-P 2ybc'
_space_group_name_H-M_alt 'P 1 21/c 1'
_symmetry_cell_setting monoclinic
_symmetry_space_group_name_H-M 'P 1 21/c 1'
_atom_sites_solution_hydrogens geom
_atom_sites_solution_primary direct
_atom_sites_solution_secondary difmap
_audit_creation_method SHELXL-97
_cell_angle_alpha 90.00
_cell_angle_beta 95.918(2)
_cell_angle_gamma 90.00
_cell_formula_units_Z 4
_cell_length_a 11.6451(3)
_cell_length_b 21.3404(5)
_cell_length_c 14.8565(4)
_cell_measurement_reflns_used 7053
_cell_measurement_temperature 100(2)
_cell_measurement_theta_max 24.24
_cell_measurement_theta_min 2.32
_cell_volume 3672.33(16)
_computing_cell_refinement 'Bruker SMART'
_computing_data_collection 'Bruker SMART (Bruker, 2001)'
_computing_data_reduction 'Bruker SAINT (Bruker, 2001)'
_computing_molecular_graphics 'DIAMOND (Brandenburg, 1999)'
_computing_publication_material 'Bruker SHELXTL (Bruker, 2001)'
_computing_structure_refinement 'SHELXL-97 (Sheldrick, 2008)'
_computing_structure_solution 'SHELXS-97 (Sheldrick, 2008)'
_diffrn_ambient_temperature 100(2)
_diffrn_measured_fraction_theta_full 0.995
_diffrn_measured_fraction_theta_max 0.995
_diffrn_measurement_device_type 'Bruker APEX CCD'
_diffrn_measurement_method 'phi and omega scans'
_diffrn_radiation_monochromator graphite
_diffrn_radiation_source 'fine-focus sealed tube'
_diffrn_radiation_type MoK\a
_diffrn_radiation_wavelength 0.71073
_diffrn_reflns_av_R_equivalents 0.1207
_diffrn_reflns_av_sigmaI/netI 0.0709
_diffrn_reflns_limit_h_max 17
_diffrn_reflns_limit_h_min -17
_diffrn_reflns_limit_k_max 32
_diffrn_reflns_limit_k_min -32
_diffrn_reflns_limit_l_max 22
_diffrn_reflns_limit_l_min -22
_diffrn_reflns_number 141595
_diffrn_reflns_theta_full 33.27
_diffrn_reflns_theta_max 33.27
_diffrn_reflns_theta_min 1.68
_exptl_absorpt_coefficient_mu 0.103
_exptl_absorpt_correction_T_max 0.9913
_exptl_absorpt_correction_T_min 0.9758
_exptl_absorpt_correction_type multi-scan
_exptl_absorpt_process_details 'Bruker SADABS (Bruker 2005)'
_exptl_crystal_colour colorless
_exptl_crystal_density_diffrn 1.445
_exptl_crystal_density_method 'not measured'
_exptl_crystal_description Needle
_exptl_crystal_F_000 1672
_exptl_crystal_size_max 0.24
_exptl_crystal_size_mid 0.10
_exptl_crystal_size_min 0.09
_refine_diff_density_max 0.832
_refine_diff_density_min -0.864
_refine_diff_density_rms 0.076
_refine_ls_extinction_method none
_refine_ls_goodness_of_fit_ref 0.992
_refine_ls_hydrogen_treatment mixed
_refine_ls_matrix_type full
_refine_ls_number_parameters 540
_refine_ls_number_reflns 14071
_refine_ls_number_restraints 0
_refine_ls_restrained_S_all 0.992
_refine_ls_R_factor_all 0.1266
_refine_ls_R_factor_gt 0.0669
_refine_ls_shift/su_max 0.001
_refine_ls_shift/su_mean 0.000
_refine_ls_structure_factor_coef Fsqd
_refine_ls_weighting_details 'calc w=1/[\s^2^(Fo^2^)+(0.0530P)^2^+4.3727P] where P=(Fo^2^+2Fc^2^)/3'
_refine_ls_weighting_scheme calc
_refine_ls_wR_factor_gt 0.1440
_refine_ls_wR_factor_ref 0.1735
_reflns_number_gt 8250
_reflns_number_total 14071
_reflns_threshold_expression >2sigma(I)
_cod_data_source_file ja9b05566_si_004.cif
_cod_data_source_block abd180_0m
_cod_original_sg_symbol_H-M P21/c
_cod_database_code 4128994

loop_
_symmetry_equiv_pos_as_xyz
'x, y, z'
'-x, y+1/2, -z+1/2'
'-x, -y, -z'
'x, -y-1/2, z-1/2'

loop_
_atom_site_label
_atom_site_type_symbol
_atom_site_fract_x
_atom_site_fract_y
_atom_site_fract_z
_atom_site_U_iso_or_equiv
_atom_site_adp_type
_atom_site_occupancy
_atom_site_symmetry_multiplicity
_atom_site_calc_flag
_atom_site_refinement_flags
N3 N 0.20747(13) 0.39883(7) 0.77611(10) 0.0182(3) Uani 1 1 d .
N2 N 0.11466(13) 0.29851(7) 0.76287(10) 0.0190(3) Uani 1 1 d .
N1 N 0.31582(13) 0.30539(7) 0.81297(10) 0.0180(3) Uani 1 1 d .
C2 C 0.21771(16) 0.27303(9) 0.79131(11) 0.0174(3) Uani 1 1 d .
C1 C 0.30480(15) 0.36732(8) 0.80261(11) 0.0165(3) Uani 1 1 d .
C3 C 0.11596(16) 0.36107(9) 0.75727(11) 0.0173(3) Uani 1 1 d .
C10 C 0.50990(16) 0.36806(9) 0.84807(12) 0.0200(4) Uani 1 1 d .
H10A H 0.5759 0.3973 0.8478 0.024 Uiso 1 1 calc R
H10B H 0.5206 0.3342 0.8041 0.024 Uiso 1 1 calc R
C5 C 0.34740(16) 0.50643(9) 0.87233(12) 0.0188(3) Uani 1 1 d .
C11 C 0.50989(15) 0.34008(9) 0.94100(12) 0.0180(3) Uani 1 1 d .
C13 C 0.55510(17) 0.26090(9) 1.05236(13) 0.0228(4) Uani 1 1 d .
H13 H 0.5864 0.2210 1.0691 0.027 Uiso 1 1 calc R
C6 C 0.29390(17) 0.56317(9) 0.84910(13) 0.0220(4) Uani 1 1 d .
H6 H 0.2928 0.5791 0.7893 0.026 Uiso 1 1 calc R
C4 C 0.40236(17) 0.46854(9) 0.80271(12) 0.0202(4) Uani 1 1 d .
H4A H 0.3603 0.4766 0.7425 0.024 Uiso 1 1 calc R
H4B H 0.4829 0.4830 0.8009 0.024 Uiso 1 1 calc R
C14 C 0.50839(17) 0.29791(10) 1.11624(13) 0.0227(4) Uani 1 1 d .
H14 H 0.5088 0.2841 1.1771 0.027 Uiso 1 1 calc R
C12 C 0.55625(16) 0.28200(9) 0.96441(13) 0.0214(4) Uani 1 1 d .
H12 H 0.5885 0.2569 0.9206 0.026 Uiso 1 1 calc R
C9 C 0.30557(17) 0.51647(9) 1.02013(13) 0.0219(4) Uani 1 1 d .
H9 H 0.3108 0.5005 1.0801 0.026 Uiso 1 1 calc R
C8 C 0.24759(18) 0.57229(10) 1.00139(14) 0.0240(4) Uani 1 1 d .
H8 H 0.2122 0.5939 1.0472 0.029 Uiso 1 1 calc R
C15 C 0.46166(16) 0.35477(9) 1.08964(13) 0.0212(4) Uani 1 1 d .
H15 H 0.4281 0.3804 1.1321 0.025 Uiso 1 1 calc R
C7 C 0.24228(18) 0.59600(10) 0.91419(14) 0.0249(4) Uani 1 1 d .
H7 H 0.2036 0.6344 0.8994 0.030 Uiso 1 1 calc R
C16 C 0.33551(17) 0.17894(9) 0.81710(12) 0.0201(3) Uani 1 1 d .
H16A H 0.3971 0.2084 0.8036 0.024 Uiso 1 1 calc R
H16B H 0.3385 0.1426 0.7760 0.024 Uiso 1 1 calc R
C22 C 0.12618(17) 0.17047(9) 0.76913(12) 0.0204(4) Uani 1 1 d .
H22A H 0.0547 0.1941 0.7772 0.025 Uiso 1 1 calc R
H22B H 0.1284 0.1335 0.8095 0.025 Uiso 1 1 calc R
C17 C 0.36169(16) 0.15623(9) 0.91337(12) 0.0190(3) Uani 1 1 d .
C18 C 0.45321(18) 0.11455(10) 0.93241(14) 0.0245(4) Uani 1 1 d .
H18 H 0.4960 0.1000 0.8855 0.029 Uiso 1 1 calc R
C21 C 0.32689(19) 0.15764(10) 1.06163(13) 0.0268(4) Uani 1 1 d .
H21 H 0.2819 0.1721 1.1072 0.032 Uiso 1 1 calc R
C20 C 0.41686(19) 0.11742(11) 1.08710(14) 0.0290(4) Uani 1 1 d .
H20 H 0.4347 0.1055 1.1486 0.035 Uiso 1 1 calc R
C19 C 0.48053(19) 0.09483(11) 1.02020(15) 0.0291(4) Uani 1 1 d .
H19 H 0.5421 0.0662 1.0347 0.035 Uiso 1 1 calc R
N6 N 0.01455(13) 0.38989(7) 0.72785(10) 0.0186(3) Uani 1 1 d .
N5 N 0.22466(14) 0.20992(7) 0.79687(10) 0.0185(3) Uani 1 1 d .
N4 N 0.40332(13) 0.40155(7) 0.81964(10) 0.0181(3) Uani 1 1 d .
N8 N 0.46309(13) 0.37442(8) 1.00378(10) 0.0183(3) Uani 1 1 d .
N7 N 0.35463(14) 0.48402(7) 0.95690(10) 0.0190(3) Uani 1 1 d .
N11 N 0.00820(14) 0.33662(8) 0.55857(10) 0.0206(3) Uani 1 1 d .
N12 N 0.09989(14) 0.45050(8) 0.58233(10) 0.0196(3) Uani 1 1 d .
N9 N 0.29850(15) 0.17780(8) 0.97658(11) 0.0229(3) Uani 1 1 d .
N10 N 0.17474(18) 0.18066(10) 0.60695(13) 0.0354(4) Uani 1 1 d .
C29 C -0.07507(16) 0.31867(9) 0.60852(12) 0.0184(3) Uani 1 1 d .
C34 C 0.00958(17) 0.45782(9) 0.72375(13) 0.0213(4) Uani 1 1 d .
H34A H 0.0409 0.4748 0.7833 0.026 Uiso 1 1 calc R
H34B H -0.0723 0.4708 0.7129 0.026 Uiso 1 1 calc R
C35 C 0.07493(16) 0.48663(9) 0.65163(12) 0.0197(3) Uani 1 1 d .
C36 C 0.10795(17) 0.54892(9) 0.65465(13) 0.0235(4) Uani 1 1 d .
H36 H 0.0896 0.5749 0.7031 0.028 Uiso 1 1 calc R
C23 C 0.12053(16) 0.14813(9) 0.67232(12) 0.0201(4) Uani 1 1 d .
C28 C -0.08575(16) 0.35208(9) 0.69707(12) 0.0204(4) Uani 1 1 d .
H28A H -0.1547 0.3794 0.6899 0.024 Uiso 1 1 calc R
H28B H -0.0978 0.3205 0.7441 0.024 Uiso 1 1 calc R
C24 C 0.05906(16) 0.09598(9) 0.65420(12) 0.0188(3) Uani 1 1 d .
H24 H 0.0229 0.0750 0.7001 0.023 Uiso 1 1 calc R
C32 C -0.05350(17) 0.26029(9) 0.44651(13) 0.0225(4) Uani 1 1 d .
H32 H -0.0443 0.2408 0.3902 0.027 Uiso 1 1 calc R
C39 C 0.15704(17) 0.47331(9) 0.51540(13) 0.0221(4) Uani 1 1 d .
H39 H 0.1733 0.4466 0.4672 0.026 Uiso 1 1 calc R
C38 C 0.19231(18) 0.53486(10) 0.51558(14) 0.0247(4) Uani 1 1 d .
H38 H 0.2326 0.5508 0.4681 0.030 Uiso 1 1 calc R
C31 C -0.14085(18) 0.24242(10) 0.49726(14) 0.0254(4) Uani 1 1 d .
H31 H -0.1937 0.2106 0.4757 0.031 Uiso 1 1 calc R
C30 C -0.15115(18) 0.27109(10) 0.57971(13) 0.0246(4) Uani 1 1 d .
H30 H -0.2095 0.2583 0.6160 0.030 Uiso 1 1 calc R
C33 C 0.01993(17) 0.30729(9) 0.47996(13) 0.0227(4) Uani 1 1 d .
H33 H 0.0812 0.3195 0.4462 0.027 Uiso 1 1 calc R
C37 C 0.16769(18) 0.57314(10) 0.58689(14) 0.0256(4) Uani 1 1 d .
H37 H 0.1918 0.6157 0.5890 0.031 Uiso 1 1 calc R
C27 C 0.16403(19) 0.15652(11) 0.51910(14) 0.0291(5) Uani 1 1 d .
H27 H 0.1998 0.1771 0.4726 0.035 Uiso 1 1 calc R
C26 C 0.1013(2) 0.10259(12) 0.50051(15) 0.0328(5) Uani 1 1 d .
H26 H 0.0934 0.0852 0.4413 0.039 Uiso 1 1 calc R
C25 C 0.0501(2) 0.07438(11) 0.56963(15) 0.0334(5) Uani 1 1 d .
H25 H 0.0060 0.0375 0.5562 0.040 Uiso 1 1 calc R
N13 N 0.27873(14) 0.71113(8) 0.71529(11) 0.0218(3) Uani 1 1 d .
N14 N 0.30000(16) 0.49403(8) 0.26867(13) 0.0275(4) Uani 1 1 d .
O1 O 0.18803(12) 0.68793(7) 0.73873(10) 0.0275(3) Uani 1 1 d .
O5 O 0.35803(13) 0.45844(7) 0.22417(10) 0.0267(3) Uani 1 1 d .
O2 O 0.34947(13) 0.67753(7) 0.67912(10) 0.0302(3) Uani 1 1 d .
O4 O 0.24427(15) 0.47362(8) 0.32848(11) 0.0356(4) Uani 1 1 d .
O3 O 0.30017(15) 0.76780(7) 0.72873(12) 0.0355(4) Uani 1 1 d .
O6 O 0.2957(3) 0.54991(9) 0.2492(2) 0.1027(13) Uani 1 1 d .
H1 H 0.426(3) 0.4152(14) 0.984(2) 0.049(8) Uiso 1 1 d .
H2 H 0.072(3) 0.4030(15) 0.576(2) 0.052(9) Uiso 1 1 d .

loop_
_atom_site_aniso_label
_atom_site_aniso_U_11
_atom_site_aniso_U_22
_atom_site_aniso_U_33
_atom_site_aniso_U_23
_atom_site_aniso_U_13
_atom_site_aniso_U_12
N3 0.0192(7) 0.0186(7) 0.0167(7) -0.0004(5) 0.0008(5) -0.0005(6)
N2 0.0202(7) 0.0194(8) 0.0172(7) 0.0000(6) 0.0013(6) 0.0001(6)
N1 0.0204(7) 0.0166(7) 0.0169(7) -0.0020(5) 0.0017(5) -0.0018(6)
C2 0.0226(8) 0.0180(8) 0.0120(7) -0.0013(6) 0.0034(6) -0.0022(7)
C1 0.0204(8) 0.0175(8) 0.0119(7) -0.0011(6) 0.0024(6) -0.0012(6)
C3 0.0200(8) 0.0188(9) 0.0132(7) -0.0006(6) 0.0027(6) 0.0000(7)
C10 0.0189(8) 0.0230(9) 0.0183(8) -0.0011(7) 0.0029(6) -0.0017(7)
C5 0.0181(8) 0.0173(8) 0.0203(8) -0.0010(6) -0.0006(6) -0.0046(6)
C11 0.0156(8) 0.0191(9) 0.0192(8) -0.0025(6) 0.0015(6) -0.0033(6)
C13 0.0205(9) 0.0207(9) 0.0269(9) 0.0017(7) 0.0004(7) 0.0003(7)
C6 0.0269(9) 0.0180(9) 0.0204(8) 0.0016(7) -0.0016(7) -0.0029(7)
C4 0.0242(9) 0.0170(9) 0.0196(8) 0.0001(6) 0.0034(7) -0.0044(7)
C14 0.0220(9) 0.0249(10) 0.0214(9) 0.0018(7) 0.0027(7) -0.0012(7)
C12 0.0198(8) 0.0211(9) 0.0233(9) -0.0027(7) 0.0030(7) 0.0011(7)
C9 0.0251(9) 0.0223(9) 0.0183(8) -0.0010(7) 0.0016(7) -0.0005(7)
C8 0.0256(9) 0.0221(10) 0.0246(9) -0.0028(7) 0.0030(7) 0.0014(7)
C15 0.0211(9) 0.0236(9) 0.0192(8) -0.0020(7) 0.0039(7) -0.0005(7)
C7 0.0256(10) 0.0213(10) 0.0270(10) 0.0001(7) -0.0008(8) 0.0013(8)
C16 0.0240(9) 0.0189(9) 0.0179(8) -0.0002(6) 0.0044(7) 0.0021(7)
C22 0.0246(9) 0.0184(9) 0.0192(8) -0.0025(6) 0.0065(7) -0.0055(7)
C17 0.0223(9) 0.0159(8) 0.0192(8) -0.0001(6) 0.0039(7) -0.0021(7)
C18 0.0258(9) 0.0228(10) 0.0254(9) 0.0012(7) 0.0055(8) 0.0021(8)
C21 0.0298(10) 0.0300(11) 0.0216(9) -0.0007(8) 0.0080(8) -0.0030(8)
C20 0.0346(11) 0.0308(11) 0.0212(9) 0.0054(8) 0.0014(8) -0.0045(9)
C19 0.0279(10) 0.0279(11) 0.0309(11) 0.0054(8) 0.0010(8) 0.0031(8)
N6 0.0183(7) 0.0198(8) 0.0179(7) -0.0004(6) 0.0026(6) 0.0000(6)
N5 0.0224(7) 0.0146(7) 0.0182(7) -0.0008(5) 0.0009(6) -0.0023(6)
N4 0.0183(7) 0.0169(7) 0.0188(7) -0.0003(5) 0.0013(6) -0.0022(6)
N8 0.0174(7) 0.0181(8) 0.0195(7) -0.0011(6) 0.0021(6) 0.0011(6)
N7 0.0202(7) 0.0180(7) 0.0184(7) -0.0003(5) 0.0010(6) -0.0017(6)
N11 0.0218(8) 0.0215(8) 0.0188(7) -0.0011(6) 0.0041(6) -0.0029(6)
N12 0.0203(7) 0.0187(8) 0.0197(7) 0.0005(6) 0.0019(6) -0.0010(6)
N9 0.0253(8) 0.0235(8) 0.0210(8) -0.0006(6) 0.0068(6) -0.0012(7)
N10 0.0363(10) 0.0433(12) 0.0272(9) 0.0053(8) 0.0066(8) 0.0042(9)
C29 0.0183(8) 0.0204(9) 0.0166(8) 0.0022(6) 0.0021(6) -0.0005(7)
C34 0.0239(9) 0.0203(9) 0.0203(8) -0.0004(7) 0.0047(7) 0.0039(7)
C35 0.0194(8) 0.0210(9) 0.0183(8) 0.0000(6) -0.0006(6) 0.0026(7)
C36 0.0265(10) 0.0198(9) 0.0231(9) -0.0023(7) -0.0025(7) 0.0024(7)
C23 0.0198(8) 0.0210(9) 0.0198(8) -0.0021(7) 0.0031(7) 0.0006(7)
C28 0.0162(8) 0.0272(10) 0.0177(8) -0.0003(7) 0.0022(6) -0.0013(7)
C24 0.0221(9) 0.0166(8) 0.0185(8) -0.0067(6) 0.0058(7) -0.0071(7)
C32 0.0262(9) 0.0213(9) 0.0198(8) -0.0002(7) 0.0020(7) -0.0006(7)
C39 0.0236(9) 0.0217(9) 0.0209(8) 0.0012(7) 0.0028(7) -0.0005(7)
C38 0.0269(10) 0.0225(10) 0.0247(9) 0.0037(7) 0.0024(7) -0.0034(8)
C31 0.0287(10) 0.0225(10) 0.0250(9) -0.0004(7) 0.0025(8) -0.0067(8)
C30 0.0247(9) 0.0262(10) 0.0233(9) 0.0014(7) 0.0045(7) -0.0060(8)
C33 0.0235(9) 0.0251(10) 0.0204(9) -0.0007(7) 0.0060(7) -0.0019(7)
C37 0.0275(10) 0.0194(9) 0.0288(10) 0.0009(7) -0.0027(8) -0.0030(8)
C27 0.0307(11) 0.0385(12) 0.0190(9) 0.0054(8) 0.0062(8) 0.0079(9)
C26 0.0345(12) 0.0423(13) 0.0212(10) -0.0095(9) 0.0015(8) 0.0063(10)
C25 0.0350(12) 0.0330(12) 0.0324(11) -0.0156(9) 0.0039(9) -0.0049(9)
N13 0.0241(8) 0.0222(8) 0.0194(7) 0.0020(6) 0.0036(6) 0.0011(6)
N14 0.0278(9) 0.0211(9) 0.0357(9) 0.0016(7) 0.0135(7) 0.0009(7)
O1 0.0252(7) 0.0306(8) 0.0278(7) 0.0017(6) 0.0077(6) -0.0035(6)
O5 0.0302(8) 0.0251(7) 0.0266(7) 0.0003(6) 0.0121(6) 0.0042(6)
O2 0.0296(8) 0.0305(8) 0.0319(8) -0.0062(6) 0.0101(6) 0.0035(6)
O4 0.0391(9) 0.0396(9) 0.0316(8) 0.0107(7) 0.0198(7) 0.0093(7)
O3 0.0412(9) 0.0222(8) 0.0459(10) -0.0033(7) 0.0173(8) -0.0034(7)
O6 0.128(2) 0.0196(10) 0.184(3) 0.0165(14) 0.127(2) 0.0145(12)

loop_
_atom_type_symbol
_atom_type_description
_atom_type_scat_dispersion_real
_atom_type_scat_dispersion_imag
_atom_type_scat_source
C C 0.0033 0.0016 'International Tables Vol C Tables 4.2.6.8 and 6.1.1.4'
H H 0.0000 0.0000 'International Tables Vol C Tables 4.2.6.8 and 6.1.1.4'
N N 0.0061 0.0033 'International Tables Vol C Tables 4.2.6.8 and 6.1.1.4'
O O 0.0106 0.0060 'International Tables Vol C Tables 4.2.6.8 and 6.1.1.4'

loop_
_geom_angle_atom_site_label_1
_geom_angle_atom_site_label_2
_geom_angle_atom_site_label_3
_geom_angle
C1 N3 C3 112.87(16)
C3 N2 C2 114.04(16)
C1 N1 C2 114.28(16)
N1 C2 N2 125.15(17)
N1 C2 N5 116.93(17)
N2 C2 N5 117.90(16)
N1 C1 N3 126.75(17)
N1 C1 N4 116.13(16)
N3 C1 N4 117.12(16)
N2 C3 N3 126.87(17)
N2 C3 N6 117.08(16)
N3 C3 N6 116.04(16)
N4 C10 C11 112.34(15)
N4 C10 H10A 109.1
C11 C10 H10A 109.1
N4 C10 H10B 109.1
C11 C10 H10B 109.1
H10A C10 H10B 107.9
N7 C5 C6 121.85(17)
N7 C5 C4 117.55(16)
C6 C5 C4 120.58(17)
N8 C11 C12 119.33(17)
N8 C11 C10 117.29(17)
C12 C11 C10 123.37(16)
C12 C13 C14 120.21(19)
C12 C13 H13 119.9
C14 C13 H13 119.9
C7 C6 C5 119.00(18)
C7 C6 H6 120.5
C5 C6 H6 120.5
N4 C4 C5 113.95(15)
N4 C4 H4A 108.8
C5 C4 H4A 108.8
N4 C4 H4B 108.8
C5 C4 H4B 108.8
H4A C4 H4B 107.7
C15 C14 C13 118.57(18)
C15 C14 H14 120.7
C13 C14 H14 120.7
C13 C12 C11 119.21(18)
C13 C12 H12 120.4
C11 C12 H12 120.4
N7 C9 C8 122.54(18)
N7 C9 H9 118.7
C8 C9 H9 118.7
C9 C8 C7 118.44(18)
C9 C8 H8 120.8
C7 C8 H8 120.8
N8 C15 C14 120.40(17)
N8 C15 H15 119.8
C14 C15 H15 119.8
C8 C7 C6 119.24(19)
C8 C7 H7 120.4
C6 C7 H7 120.4
N5 C16 C17 115.45(15)
N5 C16 H16A 108.4
C17 C16 H16A 108.4
N5 C16 H16B 108.4
C17 C16 H16B 108.4
H16A C16 H16B 107.5
N5 C22 C23 114.21(15)
N5 C22 H22A 108.7
C23 C22 H22A 108.7
N5 C22 H22B 108.7
C23 C22 H22B 108.7
H22A C22 H22B 107.6
N9 C17 C18 122.89(18)
N9 C17 C16 118.93(17)
C18 C17 C16 118.16(16)
C19 C18 C17 118.98(19)
C19 C18 H18 120.5
C17 C18 H18 120.5
N9 C21 C20 124.38(19)
N9 C21 H21 117.8
C20 C21 H21 117.8
C21 C20 C19 117.89(19)
C21 C20 H20 121.1
C19 C20 H20 121.1
C18 C19 C20 119.0(2)
C18 C19 H19 120.5
C20 C19 H19 120.5
C3 N6 C34 119.57(16)
C3 N6 C28 119.46(16)
C34 N6 C28 120.91(16)
C2 N5 C22 121.43(16)
C2 N5 C16 120.82(16)
C22 N5 C16 117.04(15)
C1 N4 C4 120.32(16)
C1 N4 C10 117.86(15)
C4 N4 C10 121.64(15)
C15 N8 C11 122.25(17)
C15 N8 H1 119.9(17)
C11 N8 H1 117.8(17)
C5 N7 C9 118.87(17)
C29 N11 C33 119.57(17)
C39 N12 C35 121.51(17)
C39 N12 H2 117.0(16)
C35 N12 H2 121.4(16)
C17 N9 C21 116.85(18)
C27 N10 C23 117.6(2)
N11 C29 C30 121.05(17)
N11 C29 C28 118.50(16)
C30 C29 C28 120.44(16)
N6 C34 C35 114.59(15)
N6 C34 H34A 108.6
C35 C34 H34A 108.6
N6 C34 H34B 108.6
C35 C34 H34B 108.6
H34A C34 H34B 107.6
N12 C35 C36 119.71(17)
N12 C35 C34 118.42(17)
C36 C35 C34 121.87(17)
C35 C36 C37 119.68(18)
C35 C36 H36 120.2
C37 C36 H36 120.2
C24 C23 N10 123.05(18)
C24 C23 C22 115.14(16)
N10 C23 C22 121.80(17)
N6 C28 C29 113.56(15)
N6 C28 H28A 108.9
C29 C28 H28A 108.9
N6 C28 H28B 108.9
C29 C28 H28B 108.9
H28A C28 H28B 107.7
C25 C24 C23 117.82(19)
C25 C24 H24 121.1
C23 C24 H24 121.1
C33 C32 C31 117.98(18)
C33 C32 H32 121.0
C31 C32 H32 121.0
N12 C39 C38 120.99(18)
N12 C39 H39 119.5
C38 C39 H39 119.5
C39 C38 C37 118.50(18)
C39 C38 H38 120.8
C37 C38 H38 120.8
C32 C31 C30 119.77(19)
C32 C31 H31 120.1
C30 C31 H31 120.1
C31 C30 C29 119.06(18)
C31 C30 H30 120.5
C29 C30 H30 120.5
N11 C33 C32 122.52(17)
N11 C33 H33 118.7
C32 C33 H33 118.7
C36 C37 C38 119.60(19)
C36 C37 H37 120.2
C38 C37 H37 120.2
C26 C27 N10 119.4(2)
C26 C27 H27 120.3
N10 C27 H27 120.3
C27 C26 C25 118.52(19)
C27 C26 H26 120.7
C25 C26 H26 120.7
C24 C25 C26 123.6(2)
C24 C25 H25 118.2
C26 C25 H25 118.2
O3 N13 O1 120.09(17)
O3 N13 O2 119.58(17)
O1 N13 O2 120.32(17)
O6 N14 O4 120.10(19)
O6 N14 O5 118.51(18)
O4 N14 O5 121.33(18)

loop_
_geom_bond_atom_site_label_1
_geom_bond_atom_site_label_2
_geom_bond_distance
N3 C1 1.342(2)
N3 C3 1.342(2)
N2 C3 1.338(2)
N2 C2 1.345(2)
N1 C1 1.335(2)
N1 C2 1.345(2)
C2 N5 1.351(2)
C1 N4 1.362(2)
C3 N6 1.363(2)
C10 N4 1.456(2)
C10 C11 1.504(3)
C10 H10A 0.9900
C10 H10B 0.9900
C5 N7 1.339(2)
C5 C6 1.389(3)
C5 C4 1.507(3)
C11 N8 1.345(2)
C11 C12 1.382(3)
C13 C12 1.383(3)
C13 C14 1.388(3)
C13 H13 0.9500
C6 C7 1.381(3)
C6 H6 0.9500
C4 N4 1.452(2)
C4 H4A 0.9900
C4 H4B 0.9900
C14 C15 1.371(3)
C14 H14 0.9500
C12 H12 0.9500
C9 N7 1.341(2)
C9 C8 1.383(3)
C9 H9 0.9500
C8 C7 1.386(3)
C8 H8 0.9500
C15 N8 1.344(2)
C15 H15 0.9500
C7 H7 0.9500
C16 N5 1.454(2)
C16 C17 1.511(3)
C16 H16A 0.9900
C16 H16B 0.9900
C22 N5 1.448(2)
C22 C23 1.510(3)
C22 H22A 0.9900
C22 H22B 0.9900
C17 N9 1.333(2)
C17 C18 1.395(3)
C18 C19 1.376(3)
C18 H18 0.9500
C21 N9 1.343(3)
C21 C20 1.377(3)
C21 H21 0.9500
C20 C19 1.386(3)
C20 H20 0.9500
C19 H19 0.9500
N6 C34 1.452(2)
N6 C28 1.454(2)
N8 H1 1.00(3)
N11 C29 1.336(2)
N11 C33 1.344(2)
N12 C39 1.344(2)
N12 C35 1.342(2)
N12 H2 1.07(3)
N10 C27 1.397(3)
N10 C23 1.396(3)
C29 C30 1.386(3)
C29 C28 1.513(3)
C34 C35 1.508(3)
C34 H34A 0.9900
C34 H34B 0.9900
C35 C36 1.383(3)
C36 C37 1.382(3)
C36 H36 0.9500
C23 C24 1.336(3)
C28 H28A 0.9900
C28 H28B 0.9900
C24 C25 1.332(3)
C24 H24 0.9500
C32 C33 1.377(3)
C32 C31 1.381(3)
C32 H32 0.9500
C39 C38 1.376(3)
C39 H39 0.9500
C38 C37 1.391(3)
C38 H38 0.9500
C31 C30 1.385(3)
C31 H31 0.9500
C30 H30 0.9500
C33 H33 0.9500
C37 H37 0.9500
C27 C26 1.376(3)
C27 H27 0.9500
C26 C25 1.378(3)
C26 H26 0.9500
C25 H25 0.9500
N13 O3 1.247(2)
N13 O1 1.248(2)
N13 O2 1.254(2)
N14 O6 1.227(3)
N14 O4 1.233(2)
N14 O5 1.250(2)
